data_7024227
loop_
_publ_author_name
'Di Nicola, Corrado'
Effendy,
'Marchetti, Fabio'
'Nervi, Carlo'
'Pettinari, Claudio'
'Robinson, Ward T.'
'Sobolev, Alexandre N.'
'White, Allan H.'

_publ_section_title
;
 Syntheses, structures and spectroscopy of uni- and bi-dentate nitrogen
 base complexes of silver(I) trifluoromethanesulfonate.
;
_journal_issue 3
_journal_name_full 'Dalton transactions (Cambridge, England : 2003)'
_journal_page_first 908
_journal_page_last 922
_journal_paper_doi 10.1039/b913173f
_journal_volume 39
_journal_year 2010
_chemical_formula_sum 'C196 H140 Ag16 F48 N32 O66 S16'
_chemical_formula_weight 7150.28
_space_group_IT_number 2
_symmetry_cell_setting triclinic
_symmetry_space_group_name_Hall '-P 1'
_symmetry_space_group_name_H-M 'P -1'
_cell_angle_alpha 79.420(1)
_cell_angle_beta 82.373(1)
_cell_angle_gamma 75.450(1)
_cell_formula_units_Z 1
_cell_length_a 14.5426(8)
_cell_length_b 20.273(1)
_cell_length_c 21.491(1)
_cell_measurement_reflns_used 8192
_cell_measurement_temperature 150
_cell_measurement_theta_max 37.0
_cell_measurement_theta_min 2.0
_cell_volume 6003.5(5)
_computing_cell_refinement 'Siemens SAINT (Siemens, 1995)'
_computing_data_collection 'Siemens SMART (Siemens, 1995)'
_computing_data_reduction 'xtal ADDREF SORTRF'
_computing_molecular_graphics xtal
_computing_publication_material 'xtal BONDLA CIFIO'
_computing_structure_refinement 'xtal CRYLSQ'
_computing_structure_solution xtal
_diffrn_ambient_temperature 150
_diffrn_measurement_device_type
;
Bruker SMART CCD diffractometer
;
_diffrn_measurement_method '\w scans'
_diffrn_radiation_detector 'CCD area detector'
_diffrn_radiation_monochromator graphite
_diffrn_radiation_source 'sealed tube'
_diffrn_radiation_type 'Mo K\a'
_diffrn_radiation_wavelength .71073
_diffrn_reflns_av_R_equivalents .036
_diffrn_reflns_av_sigmaI/netI .131
_diffrn_reflns_limit_h_max 24
_diffrn_reflns_limit_h_min -24
_diffrn_reflns_limit_k_max 34
_diffrn_reflns_limit_k_min -33
_diffrn_reflns_limit_l_max 36
_diffrn_reflns_limit_l_min 0
_diffrn_reflns_number 114336
_diffrn_reflns_theta_max 37.35
_diffrn_reflns_theta_min 1.94
_diffrn_standards_decay_% 0
_exptl_absorpt_coefficient_mu 1.537
_exptl_absorpt_correction_T_max 1.00
_exptl_absorpt_correction_T_min .839
_exptl_absorpt_correction_type multi-scan
_exptl_absorpt_process_details
;
SADABS; Sheldrick, 1996
;
_exptl_crystal_colour yellow
_exptl_crystal_density_diffrn 1.978
_exptl_crystal_density_method 'not measured'
_exptl_crystal_description prism
_exptl_crystal_F_000 3508
_exptl_crystal_size_max .45
_exptl_crystal_size_mid .4
_exptl_crystal_size_min .35
_refine_diff_density_max 2.928
_refine_diff_density_min -1.271
_refine_ls_goodness_of_fit_all 1.077
_refine_ls_goodness_of_fit_ref 1.205
_refine_ls_hydrogen_treatment noref
_refine_ls_matrix_type full
_refine_ls_number_constraints 0
_refine_ls_number_parameters 1684
_refine_ls_number_reflns 35557
_refine_ls_number_restraints 0
_refine_ls_R_factor_all .097
_refine_ls_R_factor_gt .045
_refine_ls_shift/su_max .004
_refine_ls_shift/su_mean .0002
_refine_ls_structure_factor_coef F
_refine_ls_weighting_scheme calc
_refine_ls_wR_factor_all .055
_refine_ls_wR_factor_ref .048
_reflns_d_resolution_high .586
_reflns_d_resolution_low 10.497
_reflns_Friedel_coverage 0
_reflns_limit_h_max 24
_reflns_limit_h_min 0
_reflns_limit_k_max 34
_reflns_limit_k_min -32
_reflns_limit_l_max 36
_reflns_limit_l_min -35
_reflns_number_gt 35557
_reflns_number_total 58239
_reflns_threshold_expression 'F > 4.00 sig(F )'
_cod_data_source_file b913173f.txt
_cod_data_source_block cmpnd13
_cod_original_sg_symbol_Hall -p_1
_cod_original_sg_symbol_H-M P_-1
_cod_database_code 7024227

loop_
_symmetry_equiv_pos_as_xyz
+x,+y,+z
-x,-y,-z

loop_
_atom_site_label
_atom_site_fract_x
_atom_site_fract_y
_atom_site_fract_z
_atom_site_U_iso_or_equiv
_atom_site_adp_type
_atom_site_occupancy
Ag1 .390908(17) -.189703(13) .372996(11) .02618(15) Uani 1.00000
Ag2 .68221(2) -.141613(13) .292366(11) .03077(17) Uani 1.00000
Ag3 .976965(16) -.272991(12) .216937(11) .02384(14) Uani 1.00000
Ag4 1.207287(16) -.277715(13) -.013911(12) .02649(16) Uani 1.00000
Ag5 1.200120(17) -.346365(13) -.205900(12) .02920(16) Uani 1.00000
Ag6 1.216543(16) -.217897(12) -.401186(12) .02536(15) Uani 1.00000
Ag7 1.20668(2) -.091394(14) -.196450(12) .03237(18) Uani 1.00000
Ag8 .657898(16) -.382211(14) .281332(13) .03133(17) Uani 1.00000
S1 .17473(5) -.16636(4) .44409(4) .0254(5) Uani 1.00000
O11 .24662(18) -.13492(15) .45758(14) .043(2) Uani 1.00000
O12 .1995(2) -.20165(14) .38963(12) .041(2) Uani 1.00000
O13 .13111(18) -.20299(14) .49931(11) .036(2) Uani 1.00000
C1 .0778(3) -.0927(2) .41942(17) .035(3) Uani 1.00000
F11 .1079(2) -.04999(13) .37098(13) .058(2) Uani 1.00000
F12 .00689(15) -.11310(13) .40149(12) .048(2) Uani 1.00000
F13 .0431(2) -.05737(15) .46684(14) .070(3) Uani 1.00000
S2 .47771(6) -.04347(4) .37782(4) .0309(6) Uani 1.00000
O21 .4954(2) -.04863(17) .31107(14) .059(3) Uani 1.00000
O22 .45824(19) -.10509(13) .41673(12) .0366(19) Uani 1.00000
O23 .5390(2) -.01224(18) .4024(2) .072(3) Uani 1.00000
C2 .3620(3) .0183(2) .3831(2) .039(3) Uani 1.00000
F21 .29195(18) -.00704(14) .37120(16) .063(2) Uani 1.00000
F22 .3606(2) .07599(13) .34157(14) .064(2) Uani 1.00000
F23 .3404(2) .03702(16) .43994(13) .069(3) Uani 1.00000
S3 .93117(7) -.08906(4) .20723(4) .0309(5) Uani 1.00000
O31 .9504(2) -.14766(13) .17492(14) .045(2) Uani 1.00000
O32 .8899(3) -.02549(15) .16769(15) .063(3) Uani 1.00000
O33 .8898(3) -.0970(2) .27083(14) .068(3) Uani 1.00000
C3 1.0497(4) -.0783(2) .2139(2) .048(3) Uani 1.00000
F31 1.0989(2) -.13261(16) .25126(17) .075(3) Uani 1.00000
F32 1.0999(3) -.0741(3) .15910(16) .107(4) Uani 1.00000
F33 1.0472(3) -.02388(15) .24021(16) .075(3) Uani 1.00000
S4 1.21782(5) -.29580(4) .15801(4) .0258(5) Uani 1.00000
O41 1.15579(16) -.28926(13) .21597(11) .0325(17) Uani 1.00000
O42 1.16724(18) -.27933(16) .10132(12) .042(2) Uani 1.00000
O43 1.30085(18) -.26852(14) .15288(13) .039(2) Uani 1.00000
C4 1.2659(3) -.3885(2) .1640(2) .039(3) Uani 1.00000
F41 1.3279(2) -.40419(16) .11476(15) .067(3) Uani 1.00000
F42 1.3114(2) -.41253(13) .21639(13) .059(2) Uani 1.00000
F43 1.1969(2) -.42109(14) .16706(16) .068(3) Uani 1.00000
S5 1.15803(6) -.44493(5) -.04106(4) .0334(6) Uani 1.00000
O51 1.1562(3) -.38214(15) -.0189(2) .066(3) Uani 1.00000
O52 1.2359(2) -.4676(3) -.08564(15) .081(4) Uani 1.00000
O53 1.0660(2) -.44973(16) -.05463(13) .045(2) Uani 1.00000
C5 1.1829(3) -.5060(2) .0310(2) .044(3) Uani 1.00000
F51 1.2689(2) -.50793(16) .04794(14) .065(3) Uani 1.00000
F52 1.1189(2) -.4894(2) .07849(13) .076(3) Uani 1.00000
F53 1.1823(3) -.56898(15) .0242(2) .108(4) Uani 1.00000
S6 1.24455(5) -.41969(4) -.35889(4) .0229(5) Uani 1.00000
O61 1.2608(2) -.35214(12) -.38448(13) .038(2) Uani 1.00000
O62 1.33069(16) -.47280(12) -.35063(12) .0339(17) Uani 1.00000
O63 1.1708(2) -.42159(16) -.30781(13) .044(2) Uani 1.00000
C6 1.1963(3) -.44223(18) -.42423(17) .032(2) Uani 1.00000
F61 1.2575(2) -.44215(17) -.47614(11) .067(3) Uani 1.00000
F62 1.1774(2) -.50426(12) -.40976(12) .050(2) Uani 1.00000
F63 1.1160(2) -.39780(15) -.43940(16) .073(3) Uani 1.00000
S7 .36679(7) .14495(5) .08756(4) .0360(6) Uani 1.00000
O71 .4639(2) .15346(16) .06954(15) .054(2) Uani 1.00000
O72 .2949(2) .20498(16) .06827(14) .053(2) Uani 1.00000
O73 .3524(3) .08066(16) .07857(14) .057(3) Uani 1.00000
C7 .3592(3) .1376(2) .17346(18) .039(3) Uani 1.00000
F71 .27260(18) .12741(15) .19898(12) .057(2) Uani 1.00000
F72 .42398(18) .08575(14) .19916(11) .053(2) Uani 1.00000
F73 .3662(2) .19508(14) .19263(14) .062(2) Uani 1.00000
S8 .78878(7) -.40996(5) .63210(5) .0406(7) Uani 1.00000
O81 .8195(3) -.35405(16) .59035(19) .069(3) Uani 1.00000
O82 .8094(4) -.4214(2) .69680(18) .093(4) Uani 1.00000
O83 .6955(2) -.4166(2) .62266(18) .076(3) Uani 1.00000
C8 .8658(4) -.4849(2) .6012(2) .051(4) Uani 1.00000
F81 .8489(3) -.4823(2) .54054(16) .104(4) Uani 1.00000
F82 .9557(2) -.48764(19) .6019(2) .096(4) Uani 1.00000
F83 .8510(3) -.54310(15) .63373(17) .085(3) Uani 1.00000
N11 .46118(17) -.27965(13) .44681(12) .0228(16) Uani 1.00000
C12 .5567(2) -.29605(16) .44724(14) .0237(19) Uani 1.00000
C121 .6068(2) -.24563(15) .40516(14) .0224(18) Uani 1.00000
O121 .58510(16) -.22490(12) .35101(10) .0270(15) Uani 1.00000
C13 .6058(2) -.35580(18) .48204(18) .035(2) Uani 1.00000
C14 .5543(3) -.4005(2) .5189(2) .042(3) Uani 1.00000
C15 .4561(3) -.3832(2) .52089(18) .037(3) Uani 1.00000
C16 .4120(2) -.32242(17) .48355(16) .029(2) Uani 1.00000
N11' .72796(18) -.17954(13) .38857(12) .0238(16) Uani 1.00000
C12' .6800(2) -.21989(15) .43102(14) .0215(17) Uani 1.00000
C13' .6962(2) -.23441(17) .49458(15) .028(2) Uani 1.00000
C14' .7633(3) -.2070(2) .51540(17) .035(2) Uani 1.00000
C15' .8136(3) -.16745(19) .47203(18) .034(2) Uani 1.00000
C16' .7940(2) -.15520(17) .40864(17) .031(2) Uani 1.00000
N21 .3708(2) -.15154(14) .26864(13) .0269(18) Uani 1.00000
C22 .4300(2) -.18243(17) .22314(15) .025(2) Uani 1.00000
C221 .4870(2) -.25464(17) .24003(14) .025(2) Uani 1.00000
O221 .56719(17) -.27127(14) .21493(12) .0369(18) Uani 1.00000
C23 .4420(3) -.1502(2) .16050(17) .035(3) Uani 1.00000
C24 .3885(3) -.0830(2) .14443(18) .042(3) Uani 1.00000
C25 .3263(3) -.05206(19) .1900(2) .041(3) Uani 1.00000
C26 .3192(3) -.08723(18) .25145(18) .036(3) Uani 1.00000
N21' .50485(17) -.36419(13) .31088(13) .0235(16) Uani 1.00000
C22' .4423(2) -.30615(15) .28614(14) .0214(18) Uani 1.00000
C23' .3451(2) -.29727(15) .29970(15) .0226(18) Uani 1.00000
C24' .3095(2) -.34850(17) .34030(17) .029(2) Uani 1.00000
C25' .3720(2) -.40634(18) .36633(18) .034(2) Uani 1.00000
C26' .4694(2) -.41251(16) .35049(16) .029(2) Uani 1.00000
N31 .66523(18) -.10026(13) .19175(12) .0239(16) Uani 1.00000
C32 .7085(2) -.13799(15) .14600(14) .0211(18) Uani 1.00000
C321 .7687(2) -.20837(15) .16851(14) .0221(18) Uani 1.00000
O321 .77866(17) -.22892(12) .22476(10) .0297(16) Uani 1.00000
C33 .7008(2) -.11175(17) .08185(15) .027(2) Uani 1.00000
C34 .6467(3) -.04494(18) .06496(15) .032(2) Uani 1.00000
C35 .6036(3) -.00670(18) .11163(17) .033(2) Uani 1.00000
C36 .6140(2) -.03638(17) .17509(16) .031(2) Uani 1.00000
N31' .91330(17) -.28268(12) .12907(11) .0209(15) Uani 1.00000
C32' .8202(2) -.25408(15) .12129(14) .0211(18) Uani 1.00000
C33' .7733(2) -.26804(17) .07509(16) .028(2) Uani 1.00000
C34' .8256(3) -.31243(19) .03380(16) .033(2) Uani 1.00000
C35' .9208(2) -.34071(18) .04012(16) .031(2) Uani 1.00000
C36' .9626(2) -.32458(16) .08837(15) .024(2) Uani 1.00000
N41 .97462(17) -.30329(12) .32421(11) .0205(15) Uani 1.00000
C42 .9122(2) -.33673(14) .36024(14) .0201(17) Uani 1.00000
C421 .8426(2) -.36016(14) .32875(13) .0196(17) Uani 1.00000
O421 .75938(15) -.34983(12) .35125(11) .0264(15) Uani 1.00000
C43 .9075(2) -.35029(16) .42636(14) .024(2) Uani 1.00000
C44 .9708(2) -.32924(18) .45680(15) .029(2) Uani 1.00000
C45 1.0349(2) -.29498(18) .42030(15) .028(2) Uani 1.00000
C46 1.0338(2) -.28169(16) .35468(15) .024(2) Uani 1.00000
N41' .80775(17) -.40845(12) .24228(12) .0217(16) Uani 1.00000
C42' .8764(2) -.39945(14) .27439(13) .0198(17) Uani 1.00000
C43' .9725(2) -.42831(15) .25996(15) .0233(19) Uani 1.00000
C44' .9993(2) -.46667(16) .21066(16) .027(2) Uani 1.00000
C45' .9296(2) -.47415(16) .17658(16) .028(2) Uani 1.00000
C46' .8350(2) -.44441(16) .19422(15) .026(2) Uani 1.00000
N51 1.35815(19) -.32155(15) -.05919(13) .0283(19) Uani 1.00000
C52 1.4083(2) -.28472(18) -.10294(16) .029(2) Uani 1.00000
C521 1.3646(2) -.20881(19) -.12146(16) .033(2) Uani 1.00000
O521 1.3795(2) -.18206(17) -.17615(13) .051(2) Uani 1.00000
C53 1.4953(3) -.3138(2) -.13352(18) .037(3) Uani 1.00000
C54 1.5333(3) -.3837(2) -.11880(19) .040(3) Uani 1.00000
C55 1.4817(3) -.4224(2) -.0744(2) .039(3) Uani 1.00000
C56 1.3961(3) -.39018(19) -.04607(17) .034(2) Uani 1.00000
N51' 1.2350(2) -.11493(14) -.09533(13) .0266(18) Uani 1.00000
C52' 1.3050(2) -.16828(16) -.07291(15) .026(2) Uani 1.00000
C53' 1.3234(2) -.18275(18) -.00946(16) .029(2) Uani 1.00000
C54' 1.2686(3) -.14115(19) .03245(16) .035(3) Uani 1.00000
C55' 1.1967(3) -.08689(18) .01027(17) .037(3) Uani 1.00000
C56' 1.1817(3) -.07552(17) -.05386(17) .034(2) Uani 1.00000
N61 1.05646(18) -.20491(13) -.02106(12) .0228(16) Uani 1.00000
C62 1.0120(2) -.19416(15) -.07456(14) .0235(19) Uani 1.00000
C621 1.0586(2) -.24345(15) -.12033(14) .0228(18) Uani 1.00000
O621 1.14485(16) -.25492(13) -.13277(11) .0299(16) Uani 1.00000
C63 .9317(2) -.14215(17) -.08626(16) .031(2) Uani 1.00000
C64 .8929(3) -.10017(18) -.04054(18) .035(2) Uani 1.00000
C65 .9345(3) -.11277(17) .01565(18) .034(2) Uani 1.00000
C66 1.0164(2) -.16561(17) .02389(16) .028(2) Uani 1.00000
N61' 1.04417(17) -.31967(13) -.19108(12) .0232(16) Uani 1.00000
C62' .9984(2) -.27945(15) -.14729(13) .0217(18) Uani 1.00000
C63' .9025(2) -.27500(17) -.12640(15) .027(2) Uani 1.00000
C64' .8517(2) -.31105(18) -.15261(17) .031(2) Uani 1.00000
C65' .8979(2) -.35041(17) -.19866(17) .030(2) Uani 1.00000
C66' .9941(2) -.35353(16) -.21617(15) .027(2) Uani 1.00000
N71 1.35258(17) -.38941(13) -.22721(12) .0228(16) Uani 1.00000
C72 1.4059(2) -.35488(15) -.27171(14) .0215(18) Uani 1.00000
C721 1.3570(2) -.28184(16) -.29611(14) .0238(19) Uani 1.00000
O721 1.27448(16) -.25699(12) -.27910(11) .0317(16) Uani 1.00000
C73 1.4970(2) -.38572(17) -.29486(15) .027(2) Uani 1.00000
C74 1.5368(2) -.45433(17) -.27085(16) .030(2) Uani 1.00000
C75 1.4827(2) -.48938(17) -.22514(16) .029(2) Uani 1.00000
C76 1.3910(2) -.45543(16) -.20484(15) .026(2) Uani 1.00000
N71' 1.36487(17) -.20783(12) -.39704(12) .0208(15) Uani 1.00000
C72' 1.4104(2) -.23827(16) -.34457(15) .0238(19) Uani 1.00000
C73' 1.4967(3) -.2262(2) -.33482(17) .035(3) Uani 1.00000
C74' 1.5370(3) -.1809(2) -.3792(2) .040(3) Uani 1.00000
C75' 1.4917(2) -.15025(17) -.43327(17) .030(2) Uani 1.00000
C76' 1.4064(2) -.16556(15) -.44070(15) .0235(19) Uani 1.00000
N81 1.06357(18) -.20839(14) -.35590(12) .0241(17) Uani 1.00000
C82 1.0179(2) -.16755(16) -.31332(14) .0242(19) Uani 1.00000
C821 1.0732(2) -.12814(16) -.28631(14) .0242(19) Uani 1.00000
O821 1.06148(18) -.12655(13) -.22942(11) .0329(18) Uani 1.00000
C83 .9227(2) -.1640(2) -.29034(17) .033(2) Uani 1.00000
C84 .8738(2) -.2047(2) -.31193(18) .038(3) Uani 1.00000
C85 .9214(3) -.2487(2) -.35335(18) .036(3) Uani 1.00000
C86 1.0157(2) -.24864(18) -.37482(16) .030(2) Uani 1.00000
N81' 1.2091(2) -.07587(13) -.30117(12) .0259(17) Uani 1.00000
C82' 1.1405(2) -.09073(15) -.32911(14) .0220(18) Uani 1.00000
C83' 1.1290(2) -.06976(16) -.39381(15) .026(2) Uani 1.00000
C84' 1.1913(2) -.03324(17) -.43107(15) .029(2) Uani 1.00000
C85' 1.2637(2) -.02018(17) -.40272(16) .030(2) Uani 1.00000
C86' 1.2697(2) -.04253(17) -.33789(16) .029(2) Uani 1.00000
O91 .4596(2) .24859(15) -.04715(14) .047(2) Uani 1.00000
C91 .4369(3) .3173(2) -.0355(2) .050(4) Uani 1.00000
C92 .4335(4) .3658(3) -.0976(3) .071(5) Uani 1.00000
H13 .67335 -.36608 .48078 .04400 Uiso 1.00000
H14 .58634 -.44245 .54248 .05200 Uiso 1.00000
H15 .41923 -.41210 .54706 .04600 Uiso 1.00000
H16 .34448 -.31090 .48422 .03600 Uiso 1.00000
H13' .66197 -.26283 .52378 .03500 Uiso 1.00000
H14' .77412 -.21562 .55910 .04400 Uiso 1.00000
H15' .86060 -.14890 .48493 .04200 Uiso 1.00000
H16' .82926 -.12838 .37840 .03800 Uiso 1.00000
H23 .48512 -.17316 .12978 .04400 Uiso 1.00000
H24 .39522 -.05898 .10237 .05200 Uiso 1.00000
H25 .28822 -.00676 .17949 .05200 Uiso 1.00000
H26 .27612 -.06504 .28266 .04500 Uiso 1.00000
H23' .30285 -.25653 .28149 .02800 Uiso 1.00000
H24' .24263 -.34352 .34989 .03600 Uiso 1.00000
H25' .34926 -.44174 .39478 .04200 Uiso 1.00000
H26' .51242 -.45283 .36862 .03600 Uiso 1.00000
H33 .73184 -.13888 .05012 .03400 Uiso 1.00000
H34 .63988 -.02615 .02149 .04000 Uiso 1.00000
H35 .56728 .03917 .10107 .04100 Uiso 1.00000
H36 .58346 -.01008 .20751 .03900 Uiso 1.00000
H33' .70740 -.24799 .07155 .03500 Uiso 1.00000
H34' .79550 -.32306 .00149 .04200 Uiso 1.00000
H35' .95753 -.37068 .01212 .03800 Uiso 1.00000
H36' 1.02850 -.34400 .09261 .03100 Uiso 1.00000
H43 .86181 -.37352 .45009 .03000 Uiso 1.00000
H44 .97000 -.33821 .50181 .03600 Uiso 1.00000
H45 1.07969 -.28054 .43996 .03500 Uiso 1.00000
H46 1.07660 -.25629 .33032 .03000 Uiso 1.00000
H43' 1.01937 -.42179 .28365 .02900 Uiso 1.00000
H44' 1.06455 -.48744 .20051 .03400 Uiso 1.00000
H45' .94589 -.49911 .14178 .03500 Uiso 1.00000
H46' .78712 -.44998 .17081 .03200 Uiso 1.00000
H53 1.52832 -.28592 -.16427 .04700 Uiso 1.00000
H54 1.59320 -.40471 -.13855 .05000 Uiso 1.00000
H55 1.50537 -.47074 -.06361 .04900 Uiso 1.00000
H56 1.36165 -.41746 -.01570 .04200 Uiso 1.00000
H53' 1.37308 -.22074 .00493 .03700 Uiso 1.00000
H54' 1.28045 -.14988 .07597 .04300 Uiso 1.00000
H55' 1.15790 -.05770 .03824 .04600 Uiso 1.00000
H56' 1.13156 -.03826 -.06891 .04200 Uiso 1.00000
H63 .90331 -.13517 -.12502 .03800 Uiso 1.00000
H64 .83845 -.06332 -.04793 .04400 Uiso 1.00000
H65 .90791 -.08588 .04831 .04200 Uiso 1.00000
H66 1.04500 -.17419 .06273 .03500 Uiso 1.00000
H63' .87220 -.24769 -.09467 .03400 Uiso 1.00000
H64' .78625 -.30868 -.13910 .03900 Uiso 1.00000
H65' .86441 -.37483 -.21792 .03700 Uiso 1.00000
H66' 1.02574 -.38103 -.24748 .03300 Uiso 1.00000
H73 1.53202 -.36045 -.32678 .03300 Uiso 1.00000
H74 1.59949 -.47637 -.28558 .03700 Uiso 1.00000
H75 1.50782 -.53612 -.20780 .03600 Uiso 1.00000
H76 1.35412 -.48014 -.17374 .03300 Uiso 1.00000
H73' 1.52769 -.24900 -.29790 .04400 Uiso 1.00000
H74' 1.59511 -.17101 -.37276 .05000 Uiso 1.00000
H75' 1.51832 -.11919 -.46480 .03800 Uiso 1.00000
H76' 1.37618 -.14519 -.47844 .03800 Uiso 1.00000
H83 .89194 -.13436 -.26054 .04100 Uiso 1.00000
H84 .80830 -.20222 -.29823 .04800 Uiso 1.00000
H85 .89024 -.27865 -.36713 .04500 Uiso 1.00000
H86 1.04778 -.27845 -.40422 .03800 Uiso 1.00000
H83' 1.07945 -.08027 -.41208 .03200 Uiso 1.00000
H84' 1.18433 -.01760 -.47502 .03700 Uiso 1.00000
H85' 1.30834 .00358 -.42708 .03700 Uiso 1.00000
H86' 1.31966 -.03357 -.31878 .03700 Uiso 1.00000
H91 .45470 .22122 .00001 .08100 Uiso 1.00000
H91a .37598 .32657 -.01184 .06500 Uiso 1.00000
H91b .48354 .32371 -.01161 .06500 Uiso 1.00000
H92a .49834 .34710 -.12198 .11526 Uiso 1.00000
H92b .37764 .36313 -.12009 .11526 Uiso 1.00000
H92c .42525 .41203 -.08870 .11000 Uiso 1.00000

loop_
_atom_site_aniso_label
_atom_site_aniso_U_11
_atom_site_aniso_U_22
_atom_site_aniso_U_33
_atom_site_aniso_U_12
_atom_site_aniso_U_13
_atom_site_aniso_U_23
Ag1 .02343(10) .02876(12) .02473(11) -.00239(9) -.00491(8) -.00322(9)
Ag2 .04329(14) .02778(12) .01743(10) -.00656(10) .00362(9) -.00077(9)
Ag3 .02370(10) .02510(11) .02183(10) -.00326(8) -.00595(8) -.00198(8)
Ag4 .02124(10) .02745(12) .03044(12) -.00468(9) -.00178(9) -.00547(9)
Ag5 .01935(10) .02933(12) .03362(12) .00064(9) .00615(9) -.00629(10)
Ag6 .01825(10) .02600(11) .02992(12) -.00307(8) -.00287(8) -.00193(9)
Ag7 .04523(15) .02792(12) .02367(11) -.00536(11) -.01261(10) -.00094(9)
Ag8 .01641(10) .03756(14) .04157(14) -.00241(9) -.00322(9) -.01514(11)
S1 .0201(3) .0279(4) .0272(4) -.0036(3) -.0017(3) -.0048(3)
O11 .0288(13) .0429(15) .0619(18) -.0130(11) -.0166(12) -.0033(13)
O12 .0420(15) .0451(16) .0304(13) .0014(12) .0064(11) -.0132(11)
O13 .0417(14) .0473(15) .0225(11) -.0179(12) -.0046(10) .0005(10)
C1 .0329(17) .0357(19) .0351(18) -.0007(14) -.0113(14) -.0099(15)
F11 .0612(17) .0438(14) .0645(17) -.0146(12) -.0229(13) .0190(12)
F12 .0281(11) .0635(16) .0536(14) -.0088(10) -.0186(10) -.0059(12)
F13 .0703(19) .0685(19) .0622(17) .0353(15) -.0291(14) -.0397(15)
S2 .0319(4) .0281(4) .0333(4) -.0121(3) .0067(3) -.0063(3)
O21 .072(2) .0514(19) .0325(15) .0063(16) .0204(14) .0018(13)
O22 .0439(15) .0326(13) .0325(13) -.0129(11) .0015(11) -.0006(10)
O23 .0448(18) .053(2) .132(4) -.0201(16) -.021(2) -.030(2)
C2 .039(2) .034(2) .047(2) -.0131(16) .0075(16) -.0169(17)
F21 .0411(14) .0517(16) .102(2) -.0081(12) -.0141(14) -.0264(16)
F22 .073(2) .0320(13) .077(2) -.0030(12) -.0044(15) .0007(13)
F23 .0688(19) .076(2) .0549(17) .0076(15) .0054(14) -.0372(15)
S3 .0450(5) .0222(4) .0205(3) .0013(3) -.0050(3) -.0021(3)
O31 .0629(19) .0262(13) .0464(16) -.0037(12) -.0135(14) -.0099(12)
O32 .101(3) .0291(15) .0508(18) .0155(16) -.0371(18) -.0060(13)
O33 .072(2) .104(3) .0283(15) -.025(2) .0074(15) -.0088(17)
C3 .066(3) .046(2) .039(2) -.022(2) -.004(2) -.0086(18)
F31 .0638(19) .0552(18) .103(3) .0047(14) -.0373(17) -.0132(17)
F32 .097(3) .186(4) .059(2) -.085(3) .0232(19) -.026(2)
F33 .107(3) .0473(16) .086(2) -.0252(16) -.040(2) -.0163(15)
S4 .0210(3) .0328(4) .0220(3) -.0042(3) -.0031(3) -.0020(3)
O41 .0252(11) .0417(14) .0264(11) -.0009(10) .0002(9) -.0058(10)
O42 .0345(13) .0648(19) .0250(12) -.0038(13) -.0113(10) -.0043(12)
O43 .0352(13) .0459(16) .0401(14) -.0212(12) -.0050(11) .0010(12)
C4 .0295(17) .037(2) .053(2) -.0018(15) -.0066(16) -.0153(17)
F41 .0505(16) .073(2) .078(2) .0022(14) .0097(14) -.0448(16)
F42 .0613(17) .0375(13) .0665(17) .0145(12) -.0240(13) -.0022(12)
F43 .0580(17) .0485(16) .109(3) -.0273(13) -.0055(16) -.0228(16)
S5 .0323(4) .0374(5) .0292(4) -.0103(4) .0042(3) -.0042(3)
O51 .067(2) .0282(15) .110(3) -.0206(15) -.016(2) -.0077(17)
O52 .0426(18) .156(4) .0355(17) -.012(2) .0158(14) -.024(2)
O53 .0392(15) .062(2) .0370(14) -.0115(13) -.0007(11) -.0186(13)
C5 .052(2) .031(2) .048(2) -.0108(17) -.0066(19) -.0034(17)
F51 .0516(16) .073(2) .0654(18) -.0096(14) -.0221(13) .0086(15)
F52 .0645(19) .124(3) .0371(14) -.0320(19) .0082(13) .0006(16)
F53 .162(4) .0271(15) .143(4) -.030(2) -.055(3) .0057(18)
S6 .0215(3) .0198(3) .0249(3) -.0007(3) -.0012(3) -.0039(3)
O61 .0462(15) .0192(11) .0480(15) -.0075(10) -.0085(12) -.0018(10)
O62 .0263(11) .0276(12) .0428(14) .0040(9) -.0091(10) -.0028(10)
O63 .0352(14) .0556(18) .0398(15) -.0093(13) .0121(11) -.0146(13)
C6 .0330(17) .0311(17) .0349(18) -.0107(14) -.0080(14) -.0013(14)
F61 .088(2) .101(2) .0291(12) -.0572(19) .0059(12) -.0178(14)
F62 .0722(17) .0393(13) .0505(14) -.0334(12) -.0153(12) -.0021(11)
F63 .0684(19) .0541(17) .098(2) .0053(14) -.0604(17) -.0055(16)
S7 .0328(4) .0334(4) .0309(4) .0041(3) -.0004(3) .0041(3)
O71 .0298(14) .0565(19) .0545(18) .0037(13) .0097(12) .0202(15)
O72 .0343(14) .0528(18) .0471(17) .0175(13) .0009(12) .0134(14)
O73 .095(3) .0475(18) .0333(15) -.0269(18) -.0068(16) -.0048(13)
C7 .042(2) .0328(19) .037(2) -.0023(16) -.0008(16) -.0030(15)
F71 .0470(15) .0695(18) .0488(15) -.0131(13) .0170(11) -.0069(13)
F72 .0491(14) .0584(16) .0336(12) .0098(12) -.0049(10) .0045(11)
F73 .080(2) .0496(16) .0644(18) -.0199(14) -.0054(15) -.0235(14)
S8 .0412(5) .0426(5) .0373(5) -.0107(4) -.0082(4) .0008(4)
O81 .083(3) .0336(16) .087(3) -.0210(17) -.009(2) .0105(17)
O82 .156(4) .075(3) .050(2) -.006(3) -.039(2) -.019(2)
O83 .0279(15) .115(3) .076(3) -.0158(18) -.0015(15) .007(2)
C8 .065(3) .039(2) .053(3) -.020(2) -.006(2) -.004(2)
F81 .179(4) .085(3) .0492(19) -.023(3) -.020(2) -.0197(18)
F82 .058(2) .080(2) .127(3) .0090(18) -.003(2) .002(2)
F83 .126(3) .0428(16) .085(2) -.0267(18) -.030(2) .0128(16)
N11 .0202(11) .0235(12) .0236(12) -.0039(9) .0006(9) -.0039(9)
C12 .0231(13) .0211(13) .0242(14) -.0030(11) -.0025(11) .0006(11)
C121 .0193(12) .0204(13) .0240(13) -.0004(10) -.0001(10) -.0020(10)
O121 .0261(11) .0293(12) .0232(10) -.0053(9) -.0019(8) .0005(9)
C13 .0235(15) .0287(17) .046(2) -.0056(13) -.0050(14) .0111(15)
C14 .037(2) .0320(18) .049(2) -.0088(15) -.0075(16) .0158(16)
C15 .038(2) .0341(18) .0372(19) -.0160(15) .0004(15) .0064(15)
C16 .0241(14) .0298(16) .0320(16) -.0087(12) .0008(12) -.0029(13)
N11' .0243(12) .0210(12) .0234(12) -.0032(10) .0016(9) -.0027(9)
C12' .0198(12) .0184(12) .0218(13) .0008(10) -.0004(10) -.0003(10)
C13' .0291(15) .0296(16) .0228(14) -.0051(13) -.0033(12) .0025(12)
C14' .0378(18) .0352(18) .0295(17) -.0052(15) -.0094(14) .0012(14)
C15' .0320(17) .0324(18) .0393(19) -.0093(14) -.0083(14) -.0044(15)
C16' .0282(16) .0275(16) .0356(17) -.0080(13) .0015(13) -.0043(13)
N21 .0318(14) .0227(12) .0279(13) -.0073(11) -.0099(11) -.0020(10)
C22 .0258(14) .0272(15) .0256(14) -.0113(12) -.0060(11) -.0007(12)
C221 .0238(14) .0296(15) .0207(13) -.0058(12) -.0051(11) -.0027(11)
O221 .0280(12) .0463(15) .0297(12) -.0052(11) .0023(10) .0030(11)
C23 .043(2) .0360(19) .0282(16) -.0162(16) -.0064(14) .0028(14)
C24 .056(2) .039(2) .0340(19) -.0218(18) -.0193(17) .0104(16)
C25 .055(2) .0248(17) .045(2) -.0137(16) -.0203(18) .0074(15)
C26 .044(2) .0237(16) .041(2) -.0042(14) -.0142(16) -.0059(14)
N21' .0186(11) .0209(12) .0305(13) -.0001(9) -.0038(9) -.0077(10)
C22' .0201(12) .0221(13) .0231(13) -.0035(10) -.0058(10) -.0058(11)
C23' .0183(12) .0206(13) .0289(14) -.0023(10) -.0057(11) -.0043(11)
C24' .0191(13) .0244(15) .0408(18) -.0032(11) .0001(12) -.0050(13)
C25' .0288(16) .0243(16) .043(2) -.0045(13) .0013(14) .0007(14)
C26' .0261(15) .0218(14) .0352(17) .0015(12) -.0033(13) -.0034(12)
N31 .0244(12) .0227(12) .0215(11) -.0011(10) .0017(9) -.0042(9)
C32 .0176(12) .0223(13) .0216(13) -.0016(10) .0006(10) -.0045(10)
C321 .0198(12) .0212(13) .0238(13) -.0011(10) -.0030(10) -.0039(11)
O321 .0328(12) .0287(12) .0214(10) .0032(9) -.0035(9) -.0015(9)
C33 .0271(15) .0272(15) .0224(14) .0004(12) -.0009(11) -.0040(12)
C34 .0344(17) .0322(17) .0221(14) .0025(14) -.0034(12) .0011(12)
C35 .0329(17) .0252(16) .0322(17) .0049(13) -.0007(13) -.0014(13)
C36 .0316(16) .0253(15) .0291(16) .0035(13) .0045(13) -.0045(13)
N31' .0211(11) .0193(11) .0205(11) -.0027(9) -.0031(9) -.0004(9)
C32' .0198(12) .0207(13) .0212(13) -.0010(10) -.0020(10) -.0041(10)
C33' .0234(14) .0291(16) .0316(16) .0010(12) -.0084(12) -.0100(13)
C34' .0378(18) .0349(18) .0308(16) -.0043(14) -.0112(14) -.0148(14)
C35' .0318(16) .0293(16) .0301(16) -.0022(13) -.0013(13) -.0109(13)
C36' .0226(13) .0223(14) .0263(14) -.0015(11) -.0011(11) -.0041(11)
N41 .0194(11) .0199(11) .0216(11) -.0037(9) -.0029(9) -.0024(9)
C42 .0177(12) .0179(12) .0233(13) -.0009(10) -.0014(10) -.0041(10)
C421 .0186(12) .0174(12) .0214(12) -.0018(10) -.0015(10) -.0024(10)
O421 .0181(9) .0308(12) .0302(11) -.0041(8) .0016(8) -.0092(9)
C43 .0231(13) .0260(14) .0214(13) -.0034(11) -.0005(11) -.0023(11)
C44 .0311(16) .0345(17) .0208(14) -.0053(13) -.0066(12) -.0034(12)
C45 .0286(15) .0313(16) .0273(15) -.0066(13) -.0075(12) -.0076(13)
C46 .0227(13) .0236(14) .0265(14) -.0068(11) -.0030(11) -.0049(11)
N41' .0202(11) .0178(11) .0271(12) -.0054(9) -.0010(9) -.0032(9)
C42' .0203(12) .0165(12) .0218(13) -.0041(10) -.0012(10) -.0017(10)
C43' .0178(12) .0209(13) .0303(15) -.0038(10) .0012(11) -.0049(11)
C44' .0226(14) .0239(14) .0333(16) -.0042(11) .0061(12) -.0093(12)
C45' .0326(16) .0217(14) .0296(15) -.0078(12) .0055(12) -.0077(12)
C46' .0304(15) .0244(14) .0264(14) -.0115(12) -.0032(12) -.0054(12)
N51 .0241(12) .0309(14) .0305(14) -.0061(11) -.0046(10) -.0049(11)
C52 .0229(14) .0349(17) .0290(15) -.0048(13) -.0050(12) -.0027(13)
C521 .0263(15) .0372(18) .0280(16) -.0028(13) -.0029(12) .0051(14)
O521 .0446(16) .061(2) .0300(14) .0037(14) .0040(12) .0109(13)
C53 .0273(16) .047(2) .0336(18) -.0037(15) .0016(14) -.0060(16)
C54 .0297(17) .049(2) .039(2) .0020(16) -.0022(15) -.0146(17)
C55 .037(2) .035(2) .044(2) -.0000(15) -.0081(16) -.0133(16)
C56 .0315(17) .0325(18) .0369(18) -.0068(14) -.0038(14) -.0068(14)
N51' .0322(14) .0220(12) .0264(13) -.0083(10) -.0076(10) .0007(10)
C52' .0269(14) .0261(15) .0236(14) -.0090(12) -.0051(11) .0042(11)
C53' .0314(16) .0319(17) .0278(15) -.0132(13) -.0108(12) .0023(13)
C54' .051(2) .0326(18) .0265(16) -.0201(16) -.0114(15) .0006(13)
C55' .060(2) .0259(16) .0294(17) -.0147(16) -.0034(16) -.0077(13)
C56' .046(2) .0223(15) .0325(17) -.0049(14) -.0084(15) -.0049(13)
N61 .0228(12) .0208(12) .0245(12) -.0051(9) .0007(9) -.0049(9)
C62 .0241(13) .0208(13) .0243(14) -.0035(11) .0016(11) -.0053(11)
C621 .0214(13) .0217(13) .0215(13) .0004(10) -.0015(10) -.0013(10)
O621 .0217(10) .0371(13) .0284(11) -.0003(9) -.0005(9) -.0094(10)
C63 .0313(16) .0247(15) .0296(16) .0053(12) -.0030(13) -.0036(12)
C64 .0366(18) .0231(16) .041(2) .0055(13) -.0018(15) -.0093(14)
C65 .0370(18) .0231(15) .0400(19) -.0032(13) .0027(15) -.0128(14)
C66 .0306(16) .0258(15) .0298(16) -.0081(12) -.0007(12) -.0080(12)
N61' .0206(11) .0220(12) .0225(12) .0010(9) .0008(9) -.0024(9)
C62' .0218(13) .0191(13) .0195(12) .0030(10) -.0019(10) -.0014(10)
C63' .0236(14) .0253(15) .0277(15) .0023(11) .0021(11) -.0045(12)
C64' .0186(13) .0303(16) .0398(18) -.0009(12) .0002(12) -.0036(14)
C65' .0268(15) .0272(16) .0345(17) -.0035(12) -.0051(13) -.0045(13)
C66' .0268(15) .0216(14) .0282(15) -.0009(11) .0003(12) -.0047(12)
N71 .0198(11) .0236(12) .0222(11) -.0015(9) -.0011(9) -.0023(9)
C72 .0214(13) .0203(13) .0206(13) -.0014(10) -.0011(10) -.0028(10)
C721 .0223(13) .0232(14) .0242(14) -.0023(11) -.0044(11) -.0018(11)
O721 .0245(11) .0279(12) .0348(13) .0013(9) .0020(9) .0014(10)
C73 .0199(13) .0282(15) .0264(15) -.0014(11) .0011(11) .0012(12)
C74 .0214(14) .0271(15) .0332(16) .0019(12) .0015(12) .0006(13)
C75 .0241(14) .0250(15) .0295(15) .0034(12) -.0008(12) .0009(12)
C76 .0236(14) .0243(14) .0258(14) -.0010(11) .0003(11) .0007(11)
N71' .0181(10) .0185(11) .0244(12) -.0013(9) -.0012(9) -.0041(9)
C72' .0215(13) .0233(14) .0255(14) -.0040(11) -.0028(11) -.0027(11)
C73' .0317(17) .041(2) .0348(18) -.0134(15) -.0133(14) .0037(15)
C74' .0330(18) .046(2) .047(2) -.0206(16) -.0101(16) -.0004(17)
C75' .0271(15) .0257(15) .0378(18) -.0086(12) -.0014(13) -.0020(13)
C76' .0218(13) .0202(13) .0267(14) -.0038(11) .0002(11) -.0026(11)
N81 .0198(11) .0257(13) .0255(12) -.0051(10) -.0026(9) -.0002(10)
C82 .0208(13) .0245(14) .0234(14) -.0014(11) -.0019(10) .0011(11)
C821 .0241(14) .0210(13) .0225(13) .0013(11) -.0000(11) -.0012(11)
O821 .0411(14) .0351(13) .0225(11) -.0108(11) .0023(10) -.0052(9)
C83 .0225(14) .040(2) .0319(17) -.0040(13) .0031(12) -.0024(14)
C84 .0203(15) .053(2) .039(2) -.0112(15) -.0019(13) .0026(17)
C85 .0312(17) .043(2) .0365(18) -.0164(15) -.0085(14) .0025(15)
C86 .0298(16) .0327(17) .0290(16) -.0093(13) -.0038(12) -.0033(13)
N81' .0307(13) .0220(12) .0244(12) -.0028(10) -.0048(10) -.0052(10)
C82' .0233(13) .0162(12) .0237(13) .0004(10) -.0031(10) -.0023(10)
C83' .0268(14) .0228(14) .0246(14) -.0023(11) -.0066(11) .0009(11)
C84' .0350(17) .0254(15) .0246(14) -.0051(13) -.0027(12) .0001(12)
C85' .0363(17) .0222(14) .0296(16) -.0078(13) .0002(13) -.0016(12)
C86' .0320(16) .0252(15) .0324(17) -.0081(13) -.0061(13) -.0035(13)
O91 .0480(17) .0430(16) .0444(16) -.0084(13) -.0066(13) .0044(13)
C91 .050(2) .050(3) .054(3) -.010(2) -.019(2) -.007(2)
C92 .096(4) .047(3) .065(3) -.020(3) -.016(3) .016(2)

loop_
_atom_type_symbol
_atom_type_oxidation_number
_atom_type_number_in_cell
_atom_type_scat_dispersion_real
_atom_type_scat_dispersion_imag
_atom_type_scat_source
C 0 196 .002 .002 'Int Tables Vol IV Tables 2.2B and 2.3.1'
H 0 140 0 0 'Int Tables Vol IV Tables 2.2B and 2.3.1'
Ag 0 16 -1.085 1.101 'Int Tables Vol IV Tables 2.2B and 2.3.1'
F 0 48 .014 .01 'Int Tables Vol IV Tables 2.2B and 2.3.1'
N 0 32 .004 .003 'Int Tables Vol IV Tables 2.2B and 2.3.1'
O 0 66 .008 .006 'Int Tables Vol IV Tables 2.2B and 2.3.1'
S 0 16 .11 .124 'Int Tables Vol IV Tables 2.2B and 2.3.1'

loop_
_geom_angle_atom_site_label_1
_geom_angle_atom_site_label_2
_geom_angle_atom_site_label_3
_geom_angle_site_symmetry_3
_geom_angle
O11 Ag1 O12 . 51.70(9)
O11 Ag1 O22 . 76.15(9)
O11 Ag1 N11 . 94.72(8)
O11 Ag1 O121 . 142.49(9)
O11 Ag1 N21 . 116.19(9)
O12 Ag1 O22 . 126.72(8)
O12 Ag1 N11 . 101.97(8)
O12 Ag1 O121 . 159.90(8)
O12 Ag1 N21 . 87.63(9)
O22 Ag1 N11 . 91.23(9)
O22 Ag1 O121 . 71.91(8)
O22 Ag1 N21 . 109.28(10)
N11 Ag1 O121 . 67.20(7)
N11 Ag1 N21 . 145.83(9)
O121 Ag1 N21 . 92.88(8)
O21 Ag2 O121 . 78.84(8)
O21 Ag2 N11' . 104.79(8)
O21 Ag2 N31 . 83.06(8)
O21 Ag2 O321 . 143.19(9)
O121 Ag2 N11' . 70.42(9)
O121 Ag2 N31 . 119.84(10)
O121 Ag2 O321 . 92.19(8)
N11' Ag2 N31 . 168.60(10)
N11' Ag2 O321 . 105.55(8)
N31 Ag2 O321 . 70.57(8)
O31 Ag3 O41 . 93.61(9)
O31 Ag3 O321 . 76.89(9)
O31 Ag3 N31' . 86.43(10)
O31 Ag3 N41 . 116.59(10)
O41 Ag3 O321 . 168.28(8)
O41 Ag3 N31' . 120.13(8)
O41 Ag3 N41 . 86.75(8)
O321 Ag3 N31' . 66.76(8)
O321 Ag3 N41 . 91.35(7)
N31' Ag3 N41 . 144.54(10)
O42 Ag4 O51 . 96.16(12)
O42 Ag4 N51 . 123.64(9)
O42 Ag4 N61 . 83.84(9)
O42 Ag4 O621 . 148.20(8)
O51 Ag4 N51 . 91.87(11)
O51 Ag4 N61 . 95.19(11)
O51 Ag4 O621 . 76.04(11)
N51 Ag4 N61 . 150.69(9)
N51 Ag4 O621 . 87.76(9)
N61 Ag4 O621 . 66.60(8)
O63 Ag5 O621 . 152.74(7)
O63 Ag5 N61' . 84.89(9)
O63 Ag5 N71 . 85.71(9)
O63 Ag5 O721 . 96.76(8)
O621 Ag5 N61' . 69.96(9)
O621 Ag5 N71 . 120.10(10)
O621 Ag5 O721 . 85.25(8)
N61' Ag5 N71 . 169.54(11)
N61' Ag5 O721 . 115.53(8)
N71 Ag5 O721 . 70.17(8)
O61 Ag6 O721 . 75.27(8)
O61 Ag6 N71' . 94.93(9)
O61 Ag6 N81 . 95.31(9)
O61 Ag6 O13 '1 654' 95.58(9)
O721 Ag6 N71' . 67.72(8)
O721 Ag6 N81 . 87.33(8)
O721 Ag6 O13 '1 654' 164.08(8)
N71' Ag6 N81 . 149.50(10)
N71' Ag6 O13 '1 654' 126.87(9)
N81 Ag6 O13 '1 654' 80.48(9)
O521 Ag7 N51' . 67.28(9)
O521 Ag7 O821 . 123.48(9)
O521 Ag7 N81' . 101.90(9)
O521 Ag7 O32 '2 755' 139.40(12)
N51' Ag7 O821 . 118.61(9)
N51' Ag7 N81' . 168.66(10)
N51' Ag7 O32 '2 755' 84.26(10)
O821 Ag7 N81' . 69.66(9)
O821 Ag7 O32 '2 755' 95.11(11)
N81' Ag7 O32 '2 755' 103.28(10)
O221 Ag8 N21' . 69.82(8)
O221 Ag8 O421 . 108.83(9)
O221 Ag8 N41' . 109.98(8)
O221 Ag8 O62 '2 745' 150.75(8)
N21' Ag8 O421 . 116.63(9)
N21' Ag8 N41' . 172.14(11)
N21' Ag8 O62 '2 745' 85.72(8)
O421 Ag8 N41' . 71.08(9)
O421 Ag8 O62 '2 745' 96.18(7)
N41' Ag8 O62 '2 745' 92.04(8)
O11 S1 O12 . 114.92(17)
O11 S1 O13 . 114.20(18)
O11 S1 C1 . 103.61(18)
O12 S1 O13 . 115.08(17)
O12 S1 C1 . 103.71(17)
O13 S1 C1 . 103.13(15)
Ag1 O11 S1 . 98.17(15)
Ag1 O12 S1 . 94.42(15)
S1 O13 Ag6 '1 456' 113.26(16)
S1 C1 F11 . 111.2(2)
S1 C1 F12 . 111.2(3)
S1 C1 F13 . 110.6(3)
F11 C1 F12 . 107.8(3)
F11 C1 F13 . 107.9(3)
F12 C1 F13 . 108.0(3)
O21 S2 O22 . 113.27(19)
O21 S2 O23 . 116.3(2)
O21 S2 C2 . 103.35(19)
O22 S2 O23 . 115.3(2)
O22 S2 C2 . 102.67(17)
O23 S2 C2 . 103.5(2)
Ag2 O21 S2 . 107.34(16)
Ag1 O22 S2 . 122.06(15)
S2 C2 F21 . 112.1(3)
S2 C2 F22 . 112.0(3)
S2 C2 F23 . 111.7(3)
F21 C2 F22 . 106.4(3)
F21 C2 F23 . 107.8(3)
F22 C2 F23 . 106.5(3)
O31 S3 O32 . 112.55(18)
O31 S3 O33 . 117.3(2)
O31 S3 C3 . 103.0(2)
O32 S3 O33 . 115.2(2)
O32 S3 C3 . 102.2(2)
O33 S3 C3 . 104.1(2)
Ag3 O31 S3 . 130.84(16)
S3 O32 Ag7 '2 755' 131.18(19)
S3 C3 F31 . 110.9(3)
S3 C3 F32 . 112.0(4)
S3 C3 F33 . 112.3(3)
F31 C3 F32 . 106.3(4)
F31 C3 F33 . 105.7(4)
F32 C3 F33 . 109.2(5)
O41 S4 O42 . 113.62(15)
O41 S4 O43 . 115.83(17)
O41 S4 C4 . 103.11(16)
O42 S4 O43 . 115.21(16)
O42 S4 C4 . 103.0(2)
O43 S4 C4 . 103.76(17)
Ag3 O41 S4 . 121.22(15)
Ag4 O42 S4 . 137.44(15)
S4 C4 F41 . 111.5(3)
S4 C4 F42 . 110.4(3)
S4 C4 F43 . 110.9(2)
F41 C4 F42 . 107.5(3)
F41 C4 F43 . 108.5(4)
F42 C4 F43 . 107.9(3)
O51 S5 O52 . 116.1(3)
O51 S5 O53 . 113.3(2)
O51 S5 C5 . 100.1(2)
O52 S5 O53 . 116.0(2)
O52 S5 C5 . 104.0(2)
O53 S5 C5 . 104.6(2)
Ag4 O51 S5 . 156.8(2)
S5 C5 F51 . 110.6(3)
S5 C5 F52 . 111.3(3)
S5 C5 F53 . 112.2(4)
F51 C5 F52 . 108.2(4)
F51 C5 F53 . 107.4(4)
F52 C5 F53 . 106.9(4)
O61 S6 O62 . 113.90(15)
O61 S6 O63 . 115.45(17)
O61 S6 C6 . 102.87(17)
O62 S6 O63 . 115.59(15)
O62 S6 C6 . 102.70(16)
O63 S6 C6 . 103.88(18)
Ag6 O61 S6 . 154.21(16)
S6 O62 Ag8 '2 745' 125.62(14)
Ag5 O63 S6 . 110.56(17)
S6 C6 F61 . 111.0(3)
S6 C6 F62 . 111.9(2)
S6 C6 F63 . 111.5(3)
F61 C6 F62 . 107.8(3)
F61 C6 F63 . 107.3(3)
F62 C6 F63 . 107.1(3)
O71 S7 O72 . 113.91(18)
O71 S7 O73 . 114.4(2)
O71 S7 C7 . 101.6(2)
O72 S7 O73 . 116.8(2)
O72 S7 C7 . 104.60(17)
O73 S7 C7 . 102.98(18)
S7 C7 F71 . 109.8(3)
S7 C7 F72 . 112.7(3)
S7 C7 F73 . 112.8(3)
F71 C7 F72 . 107.5(3)
F71 C7 F73 . 105.2(3)
F72 C7 F73 . 108.4(4)
O81 S8 O82 . 117.4(3)
O81 S8 O83 . 114.2(2)
O81 S8 C8 . 101.8(2)
O82 S8 O83 . 115.2(3)
O82 S8 C8 . 103.2(2)
O83 S8 C8 . 101.8(3)
S8 C8 F81 . 109.2(3)
S8 C8 F82 . 112.7(4)
S8 C8 F83 . 112.4(3)
F81 C8 F82 . 107.9(4)
F81 C8 F83 . 108.1(5)
F82 C8 F83 . 106.3(4)
Ag1 N11 C12 . 119.17(19)
Ag1 N11 C16 . 122.2(2)
C12 N11 C16 . 117.9(2)
N11 C12 C121 . 114.9(2)
N11 C12 C13 . 122.9(3)
C121 C12 C13 . 122.2(3)
C12 C121 O121 . 119.0(3)
C12 C121 C12' . 119.7(3)
O121 C121 C12' . 121.2(3)
Ag1 O121 Ag2 . 123.23(8)
Ag1 O121 C121 . 100.17(17)
Ag2 O121 C121 . 111.4(2)
C12 C13 C14 . 118.7(3)
C12 C13 H13 . 120.7
C14 C13 H13 . 120.7
C13 C14 C15 . 119.2(3)
C13 C14 H14 . 120.4
C15 C14 H14 . 120.4
C14 C15 C16 . 118.5(3)
C14 C15 H15 . 120.7
C16 C15 H15 . 120.7
N11 C16 C15 . 122.7(3)
N11 C16 H16 . 118.6
C15 C16 H16 . 118.7
Ag2 N11' C12' . 120.2(2)
Ag2 N11' C16' . 120.2(2)
C12' N11' C16' . 118.8(3)
C121 C12' N11' . 116.0(3)
C121 C12' C13' . 122.7(3)
N11' C12' C13' . 121.3(3)
C12' C13' C14' . 119.4(3)
C12' C13' H13' . 120.3
C14' C13' H13' . 120.3
C13' C14' C15' . 119.2(3)
C13' C14' H14' . 120.4
C15' C14' H14' . 120.4
C14' C15' C16' . 118.3(4)
C14' C15' H15' . 120.8
C16' C15' H15' . 120.8
N11' C16' C15' . 122.8(3)
N11' C16' H16' . 118.6
C15' C16' H16' . 118.6
Ag1 N21 C22 . 120.9(2)
Ag1 N21 C26 . 118.7(2)
C22 N21 C26 . 117.5(3)
N21 C22 C221 . 119.2(3)
N21 C22 C23 . 123.3(3)
C221 C22 C23 . 117.5(3)
C22 C221 O221 . 119.2(3)
C22 C221 C22' . 119.5(2)
O221 C221 C22' . 121.2(3)
Ag8 O221 C221 . 109.0(2)
C22 C23 C24 . 117.8(3)
C22 C23 H23 . 121.1
C24 C23 H23 . 121.1
C23 C24 C25 . 119.3(3)
C23 C24 H24 . 120.4
C25 C24 H24 . 120.4
C24 C25 C26 . 119.6(3)
C24 C25 H25 . 120.2
C26 C25 H25 . 120.2
N21 C26 C25 . 122.6(3)
N21 C26 H26 . 118.7
C25 C26 H26 . 118.7
Ag8 N21' C22' . 121.5(2)
Ag8 N21' C26' . 120.43(19)
C22' N21' C26' . 117.9(3)
C221 C22' N21' . 115.1(2)
C221 C22' C23' . 122.8(2)
N21' C22' C23' . 122.0(3)
C22' C23' C24' . 119.3(3)
C22' C23' H23' . 120.4
C24' C23' H23' . 120.4
C23' C24' C25' . 119.1(3)
C23' C24' H24' . 120.5
C25' C24' H24' . 120.5
C24' C25' C26' . 119.0(3)
C24' C25' H25' . 120.5
C26' C25' H25' . 120.5
N21' C26' C25' . 122.8(3)
N21' C26' H26' . 118.6
C25' C26' H26' . 118.6
Ag2 N31 C32 . 120.78(18)
Ag2 N31 C36 . 120.0(2)
C32 N31 C36 . 119.2(3)
N31 C32 C321 . 116.0(2)
N31 C32 C33 . 121.5(3)
C321 C32 C33 . 122.5(3)
C32 C321 O321 . 121.5(3)
C32 C321 C32' . 120.0(2)
O321 C321 C32' . 118.5(2)
Ag2 O321 Ag3 . 124.44(10)
Ag2 O321 C321 . 111.19(18)
Ag3 O321 C321 . 98.88(18)
C32 C33 C34 . 118.9(3)
C32 C33 H33 . 120.6
C34 C33 H33 . 120.6
C33 C34 C35 . 119.4(3)
C33 C34 H34 . 120.3
C35 C34 H34 . 120.3
C34 C35 C36 . 118.8(3)
C34 C35 H35 . 120.6
C36 C35 H35 . 120.6
N31 C36 C35 . 122.4(3)
N31 C36 H36 . 118.8
C35 C36 H36 . 118.8
Ag3 N31' C32' . 120.4(2)
Ag3 N31' C36' . 121.0(2)
C32' N31' C36' . 117.9(3)
C321 C32' N31' . 115.4(3)
C321 C32' C33' . 121.5(3)
N31' C32' C33' . 123.0(3)
C32' C33' C34' . 118.1(3)
C32' C33' H33' . 121.0
C34' C33' H33' . 120.9
C33' C34' C35' . 119.6(4)
C33' C34' H34' . 120.2
C35' C34' H34' . 120.2
C34' C35' C36' . 118.8(3)
C34' C35' H35' . 120.6
C36' C35' H35' . 120.6
N31' C36' C35' . 122.5(3)
N31' C36' H36' . 118.7
C35' C36' H36' . 118.7
Ag3 N41 C42 . 124.3(2)
Ag3 N41 C46 . 118.3(2)
C42 N41 C46 . 117.2(3)
N41 C42 C421 . 119.4(3)
N41 C42 C43 . 123.3(3)
C421 C42 C43 . 117.3(3)
C42 C421 O421 . 118.1(3)
C42 C421 C42' . 120.3(2)
O421 C421 C42' . 121.5(3)
Ag8 O421 C421 . 110.5(2)
C42 C43 C44 . 118.7(3)
C42 C43 H43 . 120.7
C44 C43 H43 . 120.7
C43 C44 C45 . 118.5(3)
C43 C44 H44 . 120.8
C45 C44 H44 . 120.8
C44 C45 C46 . 119.7(3)
C44 C45 H45 . 120.2
C46 C45 H45 . 120.2
N41 C46 C45 . 122.7(3)
N41 C46 H46 . 118.7
C45 C46 H46 . 118.6
Ag8 N41' C42' . 119.4(2)
Ag8 N41' C46' . 121.6(2)
C42' N41' C46' . 117.9(2)
C421 C42' N41' . 116.1(2)
C421 C42' C43' . 121.9(3)
N41' C42' C43' . 122.0(3)
C42' C43' C44' . 119.3(3)
C42' C43' H43' . 120.4
C44' C43' H43' . 120.3
C43' C44' C45' . 118.8(3)
C43' C44' H44' . 120.6
C45' C44' H44' . 120.6
C44' C45' C46' . 118.6(3)
C44' C45' H45' . 120.7
C46' C45' H45' . 120.7
N41' C46' C45' . 123.4(3)
N41' C46' H46' . 118.3
C45' C46' H46' . 118.3
Ag4 N51 C52 . 124.4(2)
Ag4 N51 C56 . 118.6(2)
C52 N51 C56 . 116.7(3)
N51 C52 C521 . 117.7(3)
N51 C52 C53 . 123.1(3)
C521 C52 C53 . 119.2(3)
C52 C521 O521 . 118.5(3)
C52 C521 C52' . 119.9(3)
O521 C521 C52' . 121.5(3)
Ag7 O521 C521 . 101.4(2)
C52 C53 C54 . 119.3(3)
C52 C53 H53 . 120.4
C54 C53 H53 . 120.3
C53 C54 C55 . 118.1(3)
C53 C54 H54 . 120.9
C55 C54 H54 . 121.0
C54 C55 C56 . 119.4(3)
C54 C55 H55 . 120.3
C56 C55 H55 . 120.3
N51 C56 C55 . 123.4(3)
N51 C56 H56 . 118.3
C55 C56 H56 . 118.3
Ag7 N51' C52' . 122.3(2)
Ag7 N51' C56' . 119.9(2)
C52' N51' C56' . 117.8(3)
C521 C52' N51' . 115.6(3)
C521 C52' C53' . 122.0(3)
N51' C52' C53' . 122.4(3)
C52' C53' C54' . 119.1(3)
C52' C53' H53' . 120.4
C54' C53' H53' . 120.5
C53' C54' C55' . 119.1(3)
C53' C54' H54' . 120.5
C55' C54' H54' . 120.5
C54' C55' C56' . 118.8(3)
C54' C55' H55' . 120.6
C56' C55' H55' . 120.6
N51' C56' C55' . 122.8(3)
N51' C56' H56' . 118.6
C55' C56' H56' . 118.6
Ag4 N61 C62 . 120.43(19)
Ag4 N61 C66 . 121.3(2)
C62 N61 C66 . 117.7(2)
N61 C62 C621 . 114.0(2)
N61 C62 C63 . 122.7(3)
C621 C62 C63 . 123.3(3)
C62 C621 O621 . 119.2(3)
C62 C621 C62' . 119.2(2)
O621 C621 C62' . 121.6(3)
Ag4 O621 Ag5 . 120.83(8)
Ag4 O621 C621 . 101.58(19)
Ag5 O621 C621 . 110.6(2)
C62 C63 C64 . 119.0(3)
C62 C63 H63 . 120.5
C64 C63 H63 . 120.5
C63 C64 C65 . 118.9(3)
C63 C64 H64 . 120.5
C65 C64 H64 . 120.5
C64 C65 C66 . 119.0(3)
C64 C65 H65 . 120.5
C66 C65 H65 . 120.5
N61 C66 C65 . 122.5(3)
N61 C66 H66 . 118.8
C65 C66 H66 . 118.8
Ag5 N61' C62' . 120.9(2)
Ag5 N61' C66' . 119.5(2)
C62' N61' C66' . 118.3(3)
C621 C62' N61' . 115.9(3)
C621 C62' C63' . 122.3(3)
N61' C62' C63' . 121.7(3)
C62' C63' C64' . 119.1(3)
C62' C63' H63' . 120.5)
C64' C63' H63' . 120.4
C63' C64' C65' . 119.1(3)
C63' C64' H64' . 120.5
C65' C64' H64' . 120.5
C64' C65' C66' . 118.6(4)
C64' C65' H65' . 120.7
C66' C65' H65' . 120.7
N61' C66' C65' . 123.1(3)
N61' C66' H66' . 118.5
C65' C66' H66' . 118.4
Ag5 N71 C72 . 121.11(18)
Ag5 N71 C76 . 119.9(2)
C72 N71 C76 . 117.9(2)
N71 C72 C721 . 114.9(2)
N71 C72 C73 . 122.3(3)
C721 C72 C73 . 122.7(3)
C72 C721 O721 . 122.2(3)
C72 C721 C72' . 119.4(2)
O721 C721 C72' . 118.4(3)
Ag5 O721 Ag6 . 116.90(10)
Ag5 O721 C721 . 110.8(2)
Ag6 O721 C721 . 95.0(2)
C72 C73 C74 . 119.3(3)
C72 C73 H73 . 120.3
C74 C73 H73 . 120.3
C73 C74 C75 . 118.4(3)
C73 C74 H74 . 120.8
C75 C74 H74 . 120.8
C74 C75 C76 . 119.2(3)
C74 C75 H75 . 120.4
C76 C75 H75 . 120.4
N71 C76 C75 . 122.8(3)
N71 C76 H76 . 118.6
C75 C76 H76 . 118.6
Ag6 N71' C72' . 119.1(2)
Ag6 N71' C76' . 122.5(2)
C72' N71' C76' . 117.8(3)
C721 C72' N71' . 114.8(3)
C721 C72' C73' . 123.0(3)
N71' C72' C73' . 122.1(3)
C72' C73' C74' . 119.3(3)
C72' C73' H73' . 120.3
C74' C73' H73' . 120.4
C73' C74' C75' . 119.0(4)
C73' C74' H74' . 120.5
C75' C74' H74' . 120.5
C74' C75' C76' . 118.8(3)
C74' C75' H75' . 120.6
C76' C75' H75' . 120.6
N71' C76' C75' . 122.9(3)
N71' C76' H76' . 118.5
C75' C76' H76' . 118.5
Ag6 N81 C82 . 127.2(2)
Ag6 N81 C86 . 114.9(2)
C82 N81 C86 . 117.9(3)
N81 C82 C821 . 118.6(3)
N81 C82 C83 . 122.4(3)
C821 C82 C83 . 118.8(3)
C82 C821 O821 . 118.6(3)
C82 C821 C82' . 120.2(3)
O821 C821 C82' . 121.2(3)
Ag7 O821 C821 . 108.5(2)
C82 C83 C84 . 118.7(3)
C82 C83 H83 . 120.7
C84 C83 H83 . 120.7
C83 C84 C85 . 119.0(3)
C83 C84 H84 . 120.5
C85 C84 H84 . 120.5
C84 C85 C86 . 119.0(4)
C84 C85 H85 . 120.5
C86 C85 H85 . 120.5
N81 C86 C85 . 122.9(3)
N81 C86 H86 . 118.5
C85 C86 H86 . 118.6
Ag7 N81' C82' . 120.7(2)
Ag7 N81' C86' . 120.7(3)
C82' N81' C86' . 117.9(3)
C821 C82' N81' . 116.5(3)
C821 C82' C83' . 121.1(3)
N81' C82' C83' . 122.3(3)
C82' C83' C84' . 119.0(3)
C82' C83' H83' . 120.5
C84' C83' H83' . 120.5
C83' C84' C85' . 118.6(3)
C83' C84' H84' . 120.7
C85' C84' H84' . 120.7
C84' C85' C86' . 118.7(3)
C84' C85' H85' . 120.6
C86' C85' H85' . 120.7
N81' C86' C85' . 123.5(4)
N81' C86' H86' . 118.3
C85' C86' H86' . 118.3
C91 O91 H91 . 101.0
O91 C91 C92 . 109.6(4)
O91 C91 H91a . 109.2
O91 C91 H91b . 109.6
C92 C91 H91a . 109.2
C92 C91 H91b . 110.0
H91a C91 H91b . 109.2
C91 C92 H92a . 103.1
C91 C92 H92b . 109.3
C91 C92 H92c . 108.3
H92a C92 H92b . 111.9
H92a C92 H92c . 114.0
H92b C92 H92c . 109.8

loop_
_geom_bond_atom_site_label_1
_geom_bond_atom_site_label_2
_geom_bond_site_symmetry_2
_geom_bond_distance
Ag1 O11 . 2.738(3)
Ag1 O12 . 2.825(3)
Ag1 O22 . 2.543(3)
Ag1 N11 . 2.306(2)
Ag1 O121 . 2.732(2)
Ag1 N21 . 2.266(3)
Ag2 O21 . 2.917(3)
Ag2 O121 . 2.526(2)
Ag2 N11' . 2.198(3)
Ag2 N31 . 2.194(2)
Ag2 O321 . 2.523(2)
Ag3 O31 . 2.485(3)
Ag3 O41 . 2.536(2)
Ag3 O321 . 2.788(2)
Ag3 N31' . 2.270(3)
Ag3 N41 . 2.272(2)
Ag4 O42 . 2.464(2)
Ag4 O51 . 2.437(4)
Ag4 N51 . 2.307(3)
Ag4 N61 . 2.322(2)
Ag4 O621 . 2.745(2)
Ag5 O63 . 3.017(3)
Ag5 O621 . 2.557(3)
Ag5 N61' . 2.189(2)
Ag5 N71 . 2.189(2)
Ag5 O721 . 2.532(2)
Ag6 O61 . 2.602(2)
Ag6 O721 . 2.777(2)
Ag6 N71' . 2.232(3)
Ag6 N81 . 2.283(2)
Ag6 O13 '1 654' 2.547(3)
Ag7 O521 . 2.750(3)
Ag7 N51' . 2.208(3)
Ag7 O821 . 2.609(3)
Ag7 N81' . 2.211(3)
Ag7 O32 '2 755' 2.570(3)
Ag8 O221 . 2.582(2)
Ag8 N21' . 2.189(2)
Ag8 O421 . 2.511(3)
Ag8 N41' . 2.198(2)
Ag8 O62 '2 745' 3.016(2)
S1 O11 . 1.437(3)
S1 O12 . 1.441(3)
S1 O13 . 1.441(3)
S1 C1 . 1.830(3)
C1 F11 . 1.327(4)
C1 F12 . 1.327(5)
C1 F13 . 1.325(5)
S2 O21 . 1.442(3)
S2 O22 . 1.439(3)
S2 O23 . 1.416(5)
S2 C2 . 1.831(4)
C2 F21 . 1.322(6)
C2 F22 . 1.333(5)
C2 F23 . 1.320(5)
S3 O31 . 1.434(3)
S3 O32 . 1.445(3)
S3 O33 . 1.416(3)
S3 C3 . 1.818(6)
C3 F31 . 1.342(5)
C3 F32 . 1.301(5)
C3 F33 . 1.321(6)
S4 O41 . 1.444(2)
S4 O42 . 1.450(3)
S4 O43 . 1.433(3)
S4 C4 . 1.819(4)
C4 F41 . 1.327(5)
C4 F42 . 1.332(5)
C4 F43 . 1.322(6)
S5 O51 . 1.432(4)
S5 O52 . 1.422(3)
S5 O53 . 1.437(3)
S5 C5 . 1.811(4)
C5 F51 . 1.338(6)
C5 F52 . 1.319(5)
C5 F53 . 1.314(6)
S6 O61 . 1.444(3)
S6 O62 . 1.439(2)
S6 O63 . 1.431(3)
S6 C6 . 1.825(4)
C6 F61 . 1.332(4)
C6 F62 . 1.327(5)
C6 F63 . 1.322(4)
S7 O71 . 1.459(3)
S7 O72 . 1.427(3)
S7 O73 . 1.421(4)
S7 C7 . 1.815(4)
C7 F71 . 1.355(5)
C7 F72 . 1.313(4)
C7 F73 . 1.337(6)
S8 O81 . 1.437(4)
S8 O82 . 1.426(4)
S8 O83 . 1.440(4)
S8 C8 . 1.822(5)
C8 F81 . 1.347(6)
C8 F82 . 1.296(7)
C8 F83 . 1.309(6)
N11 C12 . 1.345(4)
N11 C16 . 1.340(4)
C12 C121 . 1.501(4)
C12 C13 . 1.382(4)
C121 O121 . 1.217(4)
C121 C12' . 1.502(5)
C13 C14 . 1.389(5)
C13 H13 . .950
C14 C15 . 1.379(5)
C14 H14 . .950
C15 C16 . 1.397(5)
C15 H15 . .950
C16 H16 . .950
N11' C12' . 1.353(4)
N11' C16' . 1.334(5)
C12' C13' . 1.383(4)
C13' C14' . 1.392(6)
C13' H13' . .950
C14' C15' . 1.374(5)
C14' H14' . .950
C15' C16' . 1.394(5)
C15' H15' . .950
C16' H16' . .950
N21 C22 . 1.349(4)
N21 C26 . 1.343(4)
C22 C221 . 1.496(4)
C22 C23 . 1.394(4)
C221 O221 . 1.211(4)
C221 C22' . 1.512(4)
C23 C24 . 1.394(5)
C23 H23 . .950
C24 C25 . 1.370(6)
C24 H24 . .950
C25 C26 . 1.385(5)
C25 H25 . .950
C26 H26 . .950
N21' C22' . 1.362(3)
N21' C26' . 1.335(4)
C22' C23' . 1.378(4)
C23' C24' . 1.388(4)
C23' H23' . .950
C24' C25' . 1.369(4)
C24' H24' . .950
C25' C26' . 1.391(5)
C25' H25' . .950
C26' H26' . .950
N31 C32 . 1.348(4)
N31 C36 . 1.333(4)
C32 C321 . 1.506(4)
C32 C33 . 1.392(4)
C321 O321 . 1.219(4)
C321 C32' . 1.498(4)
C33 C34 . 1.394(4)
C33 H33 . .950
C34 C35 . 1.369(5)
C34 H34 . .950
C35 C36 . 1.397(5)
C35 H35 . .950
C36 H36 . .950
N31' C32' . 1.352(4)
N31' C36' . 1.342(4)
C32' C33' . 1.382(5)
C33' C34' . 1.395(5)
C33' H33' . .950
C34' C35' . 1.374(5)
C34' H34' . .950
C35' C36' . 1.394(5)
C35' H35' . .950
C36' H36' . .950
N41 C42 . 1.347(4)
N41 C46 . 1.344(5)
C42 C421 . 1.499(5)
C42 C43 . 1.393(4)
C421 O421 . 1.224(3)
C421 C42' . 1.495(4)
C43 C44 . 1.384(5)
C43 H43 . .950
C44 C45 . 1.378(5)
C44 H44 . .950
C45 C46 . 1.388(4)
C45 H45 . .950
C46 H46 . .950
N41' C42' . 1.352(4)
N41' C46' . 1.333(4)
C42' C43' . 1.390(4)
C43' C44' . 1.386(5)
C43' H43' . .950
C44' C45' . 1.380(5)
C44' H44' . .950
C45' C46' . 1.389(4)
C45' H45' . .950
C46' H46' . .950
N51 C52 . 1.344(4)
N51 C56 . 1.353(4)
C52 C521 . 1.510(5)
C52 C53 . 1.389(5)
C521 O521 . 1.216(4)
C521 C52' . 1.494(5)
C53 C54 . 1.378(6)
C53 H53 . .950
C54 C55 . 1.386(6)
C54 H54 . .950
C55 C56 . 1.372(5)
C55 H55 . .950
C56 H56 . .950
N51' C52' . 1.350(4)
N51' C56' . 1.342(4)
C52' C53' . 1.389(5)
C53' C54' . 1.381(5)
C53' H53' . .950
C54' C55' . 1.376(5)
C54' H54' . .950
C55' C56' . 1.392(5)
C55' H55' . .950
C56' H56' . .950
N61 C62 . 1.350(4)
N61 C66 . 1.344(4)
C62 C621 . 1.507(4)
C62 C63 . 1.379(4)
C621 O621 . 1.219(4)
C621 C62' . 1.499(5)
C63 C64 . 1.388(5)
C63 H63 . .950
C64 C65 . 1.376(6)
C64 H64 . .950
C65 C66 . 1.393(4)
C65 H65 . .950
C66 H66 . .950
N61' C62' . 1.355(4)
N61' C66' . 1.336(5)
C62' C63' . 1.393(4)
C63' C64' . 1.389(6)
C63' H63' . .950
C64' C65' . 1.382(5)
C64' H64' . .950
C65' C66' . 1.388(5)
C65' H65' . .950
C66' H66' . .950
N71 C72 . 1.355(4)
N71 C76 . 1.340(4)
C72 C721 . 1.503(4)
C72 C73 . 1.384(4)
C721 O721 . 1.214(4)
C721 C72' . 1.504(4)
C73 C74 . 1.395(4)
C73 H73 . .950
C74 C75 . 1.381(5)
C74 H74 . .950
C75 C76 . 1.392(4)
C75 H75 . .950
C76 H76 . .950
N71' C72' . 1.352(4)
N71' C76' . 1.339(4)
C72' C73' . 1.385(5)
C73' C74' . 1.378(5)
C73' H73' . .950
C74' C75' . 1.379(5)
C74' H74' . .950
C75' C76' . 1.386(5)
C75' H75' . .950
C76' H76' . .950
N81 C82 . 1.343(4)
N81 C86 . 1.341(5)
C82 C821 . 1.496(5)
C82 C83 . 1.397(4)
C821 O821 . 1.217(4)
C821 C82' . 1.503(4)
C83 C84 . 1.387(6)
C83 H83 . .950
C84 C85 . 1.372(6)
C84 H84 . .950
C85 C86 . 1.388(5)
C85 H85 . .950
C86 H86 . .950
N81' C82' . 1.349(5)
N81' C86' . 1.333(4)
C82' C83' . 1.397(4)
C83' C84' . 1.391(5)
C83' H83' . .950
C84' C85' . 1.385(6)
C84' H84' . .950
C85' C86' . 1.391(5)
C85' H85' . .950
C86' H86' . .950
O91 C91 . 1.410(6)
O91 H91 . 1.065
C91 C92 . 1.504(7)
C91 H91a . .954
C91 H91b . .949
C92 H92a . 1.034(6)
C92 H92b . 1.016(7)
C92 H92c . .966
